data_1008745
loop_
_publ_author_name
'Klein, S'
'Weitzel, H'

_publ_section_title
;
Magnetische Struktur von Mn (Nb0.5 Ta0.5)2 O6, Manganotantalit
;
_journal_coden_ASTM ACACBN
_journal_name_full 'Acta Crystallographica A (24,1968-38,1982)'
_journal_page_first 587
_journal_page_last 591
_journal_paper_doi 10.1107/S0567739476001253
_journal_volume 32
_journal_year 1976
_chemical_compound_source natural
_chemical_formula_structural 'Mn (Nb0.5 Ta0.5)2 O6'
_chemical_formula_sum 'Mn Nb O6 Ta'
_chemical_name_mineral Manganotantalite
_chemical_name_systematic 'Manganese niobium tantalum oxide *'
_space_group_IT_number 60
_symmetry_cell_setting orthorhombic
_symmetry_Int_Tables_number 60
_symmetry_space_group_name_Hall '-P 2n 2ab'
_symmetry_space_group_name_H-M 'P b c n'
_cell_angle_alpha 90
_cell_angle_beta 90
_cell_angle_gamma 90
_cell_formula_units_Z 4
_cell_length_a 14.418(0)
_cell_length_b 5.76(0)
_cell_length_c 5.099(0)
_cell_volume 423.5
_exptl_crystal_density_meas 7.95
_refine_ls_R_factor_all 0.078
_cod_database_code 1008745

loop_
_symmetry_equiv_pos_as_xyz
x,y,z
1/2-x,1/2-y,1/2+z
1/2+x,1/2-y,-z
-x,y,1/2-z
-x,-y,-z
1/2+x,1/2+y,1/2-z
1/2-x,1/2+y,z
x,-y,1/2+z

loop_
_atom_site_label
_atom_site_type_symbol
_atom_site_symmetry_multiplicity
_atom_site_Wyckoff_symbol
_atom_site_fract_x
_atom_site_fract_y
_atom_site_fract_z
_atom_site_occupancy
_atom_site_attached_hydrogens
_atom_site_calc_flag
Mn1 Mn2+ 4 c 0. 0.1769(6) 0.25 1. 0 d
Nb1 Nb5+ 8 d 0.1627(1) 0.3233(2) 0.7643(2) 0.5 0 d
Ta1 Ta5+ 8 d 0.1627(1) 0.3233(2) 0.7643(2) 0.5 0 d
O1 O2- 8 d 0.0993(1) 0.4019(2) 0.4422(3) 1. 0 d
O2 O2- 8 d 0.0828(1) 0.1159(2) 0.9022(3) 1. 0 d
O3 O2- 8 d 0.2562(1) 0.1266(2) 0.5913(3) 1. 0 d

loop_
_atom_type_symbol
_atom_type_oxidation_number
Mn2+ 2.000
Nb5+ 5.000
Ta5+ 5.000
O2- -2.000
